data_4038394
loop_
_publ_author_name
'Zhang, Jie'
'Wang, Jia-Yin'
'Huang, Min-Hua'
'Hao, Wen-Juan'
'Tu, Xing-Chao'
'Tu, Shu-Jiang'
'Jiang, Bo'

_publ_section_title
;
 Ligand-Free Pd-Catalyzed Synthesis of 3-Allylbenzofurans by Merging
 Decarboxylative Allylation and Nucleophilic Cyclization.
;
_journal_name_full 'The Journal of organic chemistry'
_journal_paper_doi 10.1021/acs.joc.0c00375
_journal_year 2020
_chemical_formula_sum 'C28 H23 N O'
_chemical_formula_weight 389.47
_space_group_IT_number 61
_space_group_name_Hall '-P 2ac 2ab'
_space_group_name_H-M_alt 'P b c a'
_symmetry_cell_setting orthorhombic
_symmetry_space_group_name_H-M 'P b c a'
_atom_sites_solution_hydrogens geom
_atom_sites_solution_primary direct
_atom_sites_solution_secondary difmap
_audit_creation_method SHELXL-97
_cell_angle_alpha 90.00
_cell_angle_beta 90.00
_cell_angle_gamma 90.00
_cell_formula_units_Z 8
_cell_length_a 4.9482(6)
_cell_length_b 26.280(3)
_cell_length_c 32.363(3)
_cell_measurement_reflns_used 809
_cell_measurement_temperature 293(2)
_cell_measurement_theta_max 48.9050
_cell_measurement_theta_min 3.3310
_cell_volume 4208.4(8)
_computing_cell_refinement 'Bruker FRAMBO'
_computing_data_collection 'Bruker FRAMBO'
_computing_data_reduction 'Bruker SAINT'
_computing_molecular_graphics 'Bruker SHELXTL'
_computing_publication_material 'Bruker SHELXTL'
_computing_structure_refinement 'SHELXL-97 (Sheldrick, 1997)'
_computing_structure_solution 'SHELXS-97 (Sheldrick, 1990)'
_diffrn_ambient_temperature 293(2)
_diffrn_detector 'CCD plate'
_diffrn_detector_area_resol_mean 8.1281
_diffrn_detector_type Eos
_diffrn_measured_fraction_theta_full 0.996
_diffrn_measured_fraction_theta_max 0.996
_diffrn_measurement_device_type 'Xcalibur, Eos, Gemini'
_diffrn_radiation_monochromator graphite
_diffrn_radiation_source 'fine-focus sealed tube'
_diffrn_radiation_type CuK\a
_diffrn_radiation_wavelength 1.54178
_diffrn_reflns_av_R_equivalents 0.0611
_diffrn_reflns_av_sigmaI/netI 0.0815
_diffrn_reflns_limit_h_max 5
_diffrn_reflns_limit_h_min -3
_diffrn_reflns_limit_k_max 31
_diffrn_reflns_limit_k_min -31
_diffrn_reflns_limit_l_max 29
_diffrn_reflns_limit_l_min -38
_diffrn_reflns_number 8438
_diffrn_reflns_theta_full 66.03
_diffrn_reflns_theta_max 66.03
_diffrn_reflns_theta_min 2.73
_exptl_absorpt_coefficient_mu 0.572
_exptl_absorpt_correction_T_max 0.9611
_exptl_absorpt_correction_T_min 0.8035
_exptl_absorpt_correction_type multi-scan
_exptl_absorpt_process_details sadabs
_exptl_crystal_colour white
_exptl_crystal_density_diffrn 1.229
_exptl_crystal_density_method 'not measured'
_exptl_crystal_description block
_exptl_crystal_F_000 1648
_exptl_crystal_size_max 0.40
_exptl_crystal_size_mid 0.13
_exptl_crystal_size_min 0.07
_refine_diff_density_max 0.550
_refine_diff_density_min -0.254
_refine_diff_density_rms 0.060
_refine_ls_extinction_method none
_refine_ls_goodness_of_fit_ref 1.056
_refine_ls_hydrogen_treatment mixed
_refine_ls_matrix_type full
_refine_ls_number_parameters 272
_refine_ls_number_reflns 3646
_refine_ls_number_restraints 0
_refine_ls_restrained_S_all 1.056
_refine_ls_R_factor_all 0.1883
_refine_ls_R_factor_gt 0.1172
_refine_ls_shift/su_max 0.000
_refine_ls_shift/su_mean 0.000
_refine_ls_structure_factor_coef Fsqd
_refine_ls_weighting_details 'calc w=1/[\s^2^(Fo^2^)+(0.1389P)^2^+5.1948P] where P=(Fo^2^+2Fc^2^)/3'
_refine_ls_weighting_scheme calc
_refine_ls_wR_factor_gt 0.3104
_refine_ls_wR_factor_ref 0.3626
_reflns_number_gt 1809
_reflns_number_total 3646
_reflns_threshold_expression >2sigma(I)
_cod_data_source_file jo0c00375_si_002.cif
_cod_data_source_block 180921e
_cod_depositor_comments
;
The following automatic conversions were performed:

data item '_symmetry_cell_setting' value 'Orthorhombic' was changed
to 'orthorhombic' in accordance with the
/home/data/users/saulius/crontab/automatic-downloads/rss-feeds/ACS/lib/dictionaries/cif_core.dic
dictionary named 'cif_core.dic' version 2.4.2 last updated on
2011-04-26.

Automatic conversion script
Id: cif_fix_values 7556 2019-12-06 15:28:31Z antanas 
;
_cod_original_cell_volume 4208.5(8)
_cod_original_sg_symbol_H-M Pbca
_cod_database_code 4038394

loop_
_symmetry_equiv_pos_as_xyz
'x, y, z'
'-x+1/2, -y, z+1/2'
'x+1/2, -y+1/2, -z'
'-x, y+1/2, -z+1/2'
'-x, -y, -z'
'x-1/2, y, -z-1/2'
'-x-1/2, y-1/2, z'
'x, -y-1/2, z-1/2'

loop_
_atom_site_label
_atom_site_type_symbol
_atom_site_fract_x
_atom_site_fract_y
_atom_site_fract_z
_atom_site_U_iso_or_equiv
_atom_site_adp_type
_atom_site_occupancy
_atom_site_symmetry_multiplicity
_atom_site_calc_flag
_atom_site_refinement_flags
_atom_site_disorder_assembly
_atom_site_disorder_group
O1 O 0.2727(10) 0.43862(17) 0.03385(13) 0.0772(13) Uani 1 1 d . . .
N1 N 0.7882(11) 0.2848(2) 0.21971(15) 0.0726(16) Uani 1 1 d . . .
H1A H 0.9006 0.2847 0.2400 0.087 Uiso 1 1 calc R . .
H1B H 0.6909 0.3113 0.2150 0.087 Uiso 1 1 calc R . .
C1 C 0.1305(13) 0.3961(3) 0.0503(2) 0.0677(17) Uani 1 1 d . . .
C2 C 0.2114(12) 0.3902(2) 0.09045(17) 0.0596(15) Uani 1 1 d . . .
C3 C 0.4094(12) 0.4285(2) 0.09920(19) 0.0597(15) Uani 1 1 d . . .
C4 C 0.4344(13) 0.4554(2) 0.06352(18) 0.0616(15) Uani 1 1 d . . .
C5 C 0.6180(18) 0.4968(3) 0.0590(2) 0.100(3) Uani 1 1 d . . .
H5 H 0.6331 0.5144 0.0342 0.120 Uiso 1 1 calc R . .
C6 C 0.7728(18) 0.5100(3) 0.0930(3) 0.103(3) Uani 1 1 d . . .
H6 H 0.8926 0.5372 0.0911 0.124 Uiso 1 1 calc R . .
C7 C 0.7523(14) 0.4835(3) 0.1294(2) 0.0710(17) Uani 1 1 d . . .
C8 C 0.5709(12) 0.4423(2) 0.1339(2) 0.0666(17) Uani 1 1 d . . .
C9 C 0.5644(14) 0.4182(3) 0.1729(2) 0.0747(19) Uani 1 1 d . . .
H9 H 0.4442 0.3915 0.1773 0.090 Uiso 1 1 calc R . .
C10 C 0.7310(15) 0.4332(3) 0.2044(2) 0.085(2) Uani 1 1 d . . .
H10 H 0.7279 0.4160 0.2295 0.102 Uiso 1 1 calc R . .
C11 C 0.9061(17) 0.4745(3) 0.1989(3) 0.096(2) Uani 1 1 d . . .
H11 H 1.0131 0.4854 0.2208 0.115 Uiso 1 1 calc R . .
C12 C 0.9211(16) 0.4979(3) 0.1632(3) 0.091(2) Uani 1 1 d . . .
H12 H 1.0438 0.5244 0.1598 0.109 Uiso 1 1 calc R . .
C13 C -0.0589(13) 0.3719(3) 0.02211(19) 0.0681(17) Uani 1 1 d . . .
C14 C -0.1315(16) 0.3969(4) -0.0150(2) 0.095(3) Uani 1 1 d . . .
H14 H -0.0590 0.4285 -0.0216 0.114 Uiso 1 1 calc R . .
C15 C -0.3106(19) 0.3734(4) -0.0408(3) 0.110(3) Uani 1 1 d . . .
H15 H -0.3590 0.3900 -0.0651 0.133 Uiso 1 1 calc R . .
C16 C -0.4221(18) 0.3272(4) -0.0330(3) 0.102(3) Uani 1 1 d . . .
H16 H -0.5463 0.3127 -0.0510 0.122 Uiso 1 1 calc R . .
C17 C -0.3459(18) 0.3029(4) 0.0022(3) 0.112(3) Uani 1 1 d . . .
H17 H -0.4201 0.2712 0.0081 0.135 Uiso 1 1 calc R . .
C18 C -0.1609(16) 0.3238(3) 0.0295(2) 0.089(2) Uani 1 1 d . . .
H18 H -0.1058 0.3056 0.0527 0.107 Uiso 1 1 calc R . .
C19 C 0.1084(12) 0.3501(3) 0.11967(19) 0.0655(16) Uani 1 1 d . . .
H19A H 0.0888 0.3648 0.1470 0.079 Uiso 1 1 calc R . .
H19B H -0.0687 0.3389 0.1106 0.079 Uiso 1 1 calc R . .
C20 C 0.2944(12) 0.3049(3) 0.12205(18) 0.0654(16) Uani 1 1 d . . .
H20 H 0.3402 0.2888 0.0974 0.079 Uiso 1 1 calc R . .
C21 C 0.3948(13) 0.2868(3) 0.1556(2) 0.0677(17) Uani 1 1 d . . .
H21 H 0.3474 0.3039 0.1797 0.081 Uiso 1 1 calc R . .
C22 C 0.5755(12) 0.2425(2) 0.16112(19) 0.0628(16) Uani 1 1 d . . .
C23 C 0.7634(12) 0.2413(3) 0.19404(18) 0.0631(16) Uani 1 1 d . . .
C24 C 0.9193(13) 0.1980(3) 0.2011(2) 0.0747(19) Uani 1 1 d . . .
H24 H 1.0383 0.1972 0.2233 0.090 Uiso 1 1 calc R . .
C25 C 0.8988(16) 0.1564(3) 0.1756(3) 0.083(2) Uani 1 1 d . . .
C26 C 0.7221(17) 0.1577(3) 0.1425(3) 0.088(2) Uani 1 1 d . . .
H26 H 0.7100 0.1298 0.1250 0.106 Uiso 1 1 calc R . .
C27 C 0.5652(15) 0.1995(3) 0.1354(2) 0.082(2) Uani 1 1 d . . .
H27 H 0.4483 0.1995 0.1129 0.098 Uiso 1 1 calc R . .
C28 C 1.0685(19) 0.1099(3) 0.1858(3) 0.120(3) Uani 1 1 d . . .
H28A H 0.9636 0.0866 0.2021 0.180 Uiso 1 1 calc R . .
H28B H 1.2255 0.1202 0.2011 0.180 Uiso 1 1 calc R . .
H28C H 1.1237 0.0935 0.1606 0.180 Uiso 1 1 calc R . .

loop_
_atom_site_aniso_label
_atom_site_aniso_U_11
_atom_site_aniso_U_22
_atom_site_aniso_U_33
_atom_site_aniso_U_23
_atom_site_aniso_U_13
_atom_site_aniso_U_12
O1 0.086(3) 0.071(3) 0.074(3) 0.004(2) 0.007(3) 0.000(3)
N1 0.062(3) 0.087(4) 0.068(3) -0.003(3) -0.003(3) 0.004(3)
C1 0.059(4) 0.077(4) 0.067(4) 0.005(3) 0.007(3) 0.008(3)
C2 0.046(3) 0.074(4) 0.058(3) 0.000(3) 0.001(3) 0.007(3)
C3 0.052(3) 0.058(3) 0.069(4) 0.000(3) 0.011(3) 0.009(3)
C4 0.063(4) 0.062(4) 0.059(3) -0.003(3) 0.004(3) -0.006(3)
C5 0.129(7) 0.101(6) 0.071(5) 0.008(4) -0.012(5) -0.015(6)
C6 0.110(6) 0.101(6) 0.100(6) -0.006(5) -0.015(5) -0.017(5)
C7 0.069(4) 0.069(4) 0.075(4) 0.000(3) -0.001(4) 0.003(3)
C8 0.052(4) 0.066(4) 0.081(4) -0.011(3) 0.012(3) 0.001(3)
C9 0.066(4) 0.086(5) 0.071(4) 0.000(4) -0.006(3) 0.008(4)
C10 0.077(5) 0.105(6) 0.074(4) -0.009(4) -0.003(4) 0.007(5)
C11 0.081(5) 0.113(7) 0.093(6) -0.014(5) -0.013(5) 0.004(5)
C12 0.080(5) 0.080(5) 0.112(6) -0.015(5) -0.010(5) -0.017(4)
C13 0.058(4) 0.083(5) 0.063(4) -0.012(3) 0.006(3) 0.019(3)
C14 0.086(5) 0.127(7) 0.072(4) -0.003(5) -0.024(4) 0.005(5)
C15 0.105(7) 0.148(9) 0.078(5) 0.002(6) -0.007(5) 0.012(7)
C16 0.080(5) 0.127(8) 0.099(6) -0.033(6) -0.026(5) 0.015(6)
C17 0.112(7) 0.102(6) 0.122(7) -0.024(6) -0.033(6) -0.009(6)
C18 0.097(6) 0.077(5) 0.094(5) -0.011(4) -0.021(4) 0.000(4)
C19 0.048(3) 0.083(4) 0.065(4) 0.007(3) 0.009(3) 0.002(3)
C20 0.054(4) 0.082(4) 0.061(3) 0.002(3) 0.002(3) -0.002(3)
C21 0.056(4) 0.077(4) 0.070(4) 0.006(3) 0.002(3) -0.005(3)
C22 0.054(3) 0.068(4) 0.067(4) 0.001(3) 0.010(3) -0.005(3)
C23 0.050(3) 0.073(4) 0.066(4) 0.003(3) 0.012(3) -0.004(3)
C24 0.053(4) 0.090(5) 0.081(4) 0.012(4) 0.003(3) 0.005(4)
C25 0.069(5) 0.070(4) 0.109(6) 0.003(4) 0.017(4) 0.007(4)
C26 0.088(5) 0.070(5) 0.108(6) -0.018(4) 0.009(5) -0.006(4)
C27 0.077(5) 0.080(5) 0.088(5) -0.004(4) -0.010(4) 0.000(4)
C28 0.096(6) 0.081(5) 0.182(9) 0.009(6) 0.014(7) 0.018(5)

loop_
_atom_type_symbol
_atom_type_description
_atom_type_scat_dispersion_real
_atom_type_scat_dispersion_imag
_atom_type_scat_source
C C 0.0181 0.0091 'International Tables Vol C Tables 4.2.6.8 and 6.1.1.4'
H H 0.0000 0.0000 'International Tables Vol C Tables 4.2.6.8 and 6.1.1.4'
N N 0.0311 0.0180 'International Tables Vol C Tables 4.2.6.8 and 6.1.1.4'
O O 0.0492 0.0322 'International Tables Vol C Tables 4.2.6.8 and 6.1.1.4'

loop_
_geom_angle_atom_site_label_1
_geom_angle_atom_site_label_2
_geom_angle_atom_site_label_3
_geom_angle
_geom_angle_site_symmetry_1
_geom_angle_site_symmetry_3
_geom_angle_publ_flag
C4 O1 C1 106.8(5) . . ?
C23 N1 H1A 120.0 . . ?
C23 N1 H1B 120.0 . . ?
H1A N1 H1B 120.0 . . ?
C2 C1 O1 107.4(6) . . ?
C2 C1 C13 137.3(7) . . ?
O1 C1 C13 115.2(6) . . ?
C1 C2 C3 107.9(6) . . ?
C1 C2 C19 125.2(6) . . ?
C3 C2 C19 126.9(5) . . ?
C4 C3 C8 119.1(6) . . ?
C4 C3 C2 105.0(6) . . ?
C8 C3 C2 135.8(6) . . ?
O1 C4 C3 112.8(6) . . ?
O1 C4 C5 124.4(6) . . ?
C3 C4 C5 122.8(6) . . ?
C6 C5 C4 117.5(7) . . ?
C6 C5 H5 121.2 . . ?
C4 C5 H5 121.2 . . ?
C7 C6 C5 121.0(8) . . ?
C7 C6 H6 119.5 . . ?
C5 C6 H6 119.5 . . ?
C6 C7 C8 121.5(7) . . ?
C6 C7 C12 118.7(7) . . ?
C8 C7 C12 119.8(7) . . ?
C7 C8 C9 116.7(6) . . ?
C7 C8 C3 118.1(6) . . ?
C9 C8 C3 125.3(6) . . ?
C10 C9 C8 121.4(7) . . ?
C10 C9 H9 119.3 . . ?
C8 C9 H9 119.3 . . ?
C9 C10 C11 120.1(7) . . ?
C9 C10 H10 120.0 . . ?
C11 C10 H10 120.0 . . ?
C12 C11 C10 120.8(8) . . ?
C12 C11 H11 119.6 . . ?
C10 C11 H11 119.6 . . ?
C11 C12 C7 121.1(8) . . ?
C11 C12 H12 119.5 . . ?
C7 C12 H12 119.5 . . ?
C18 C13 C14 118.6(7) . . ?
C18 C13 C1 121.7(6) . . ?
C14 C13 C1 119.6(7) . . ?
C15 C14 C13 118.4(9) . . ?
C15 C14 H14 120.8 . . ?
C13 C14 H14 120.8 . . ?
C16 C15 C14 123.6(9) . . ?
C16 C15 H15 118.2 . . ?
C14 C15 H15 118.2 . . ?
C17 C16 C15 117.7(8) . . ?
C17 C16 H16 121.2 . . ?
C15 C16 H16 121.2 . . ?
C16 C17 C18 122.0(9) . . ?
C16 C17 H17 119.0 . . ?
C18 C17 H17 119.0 . . ?
C13 C18 C17 119.6(8) . . ?
C13 C18 H18 120.2 . . ?
C17 C18 H18 120.2 . . ?
C20 C19 C2 112.2(5) . . ?
C20 C19 H19A 109.2 . . ?
C2 C19 H19A 109.2 . . ?
C20 C19 H19B 109.2 . . ?
C2 C19 H19B 109.2 . . ?
H19A C19 H19B 107.9 . . ?
C21 C20 C19 124.8(6) . . ?
C21 C20 H20 117.6 . . ?
C19 C20 H20 117.6 . . ?
C20 C21 C22 128.7(7) . . ?
C20 C21 H21 115.6 . . ?
C22 C21 H21 115.6 . . ?
C27 C22 C23 116.9(6) . . ?
C27 C22 C21 122.7(6) . . ?
C23 C22 C21 120.3(6) . . ?
C24 C23 C22 120.3(6) . . ?
C24 C23 N1 121.0(6) . . ?
C22 C23 N1 118.8(6) . . ?
C25 C24 C23 120.7(7) . . ?
C25 C24 H24 119.7 . . ?
C23 C24 H24 119.7 . . ?
C24 C25 C26 119.5(7) . . ?
C24 C25 C28 117.9(8) . . ?
C26 C25 C28 122.6(8) . . ?
C27 C26 C25 120.8(7) . . ?
C27 C26 H26 119.6 . . ?
C25 C26 H26 119.6 . . ?
C26 C27 C22 121.7(7) . . ?
C26 C27 H27 119.1 . . ?
C22 C27 H27 119.1 . . ?
C25 C28 H28A 109.5 . . ?
C25 C28 H28B 109.5 . . ?
H28A C28 H28B 109.5 . . ?
C25 C28 H28C 109.5 . . ?
H28A C28 H28C 109.5 . . ?
H28B C28 H28C 109.5 . . ?

loop_
_geom_bond_atom_site_label_1
_geom_bond_atom_site_label_2
_geom_bond_distance
_geom_bond_site_symmetry_2
_geom_bond_publ_flag
O1 C4 1.326(7) . ?
O1 C1 1.425(7) . ?
N1 C23 1.418(8) . ?
N1 H1A 0.8600 . ?
N1 H1B 0.8600 . ?
C1 C2 1.368(8) . ?
C1 C13 1.454(9) . ?
C2 C3 1.434(8) . ?
C2 C19 1.505(8) . ?
C3 C4 1.359(8) . ?
C3 C8 1.425(8) . ?
C4 C5 1.425(9) . ?
C5 C6 1.383(10) . ?
C5 H5 0.9300 . ?
C6 C7 1.374(10) . ?
C6 H6 0.9300 . ?
C7 C8 1.414(9) . ?
C7 C12 1.426(9) . ?
C8 C9 1.414(9) . ?
C9 C10 1.369(9) . ?
C9 H9 0.9300 . ?
C10 C11 1.399(11) . ?
C10 H10 0.9300 . ?
C11 C12 1.312(10) . ?
C11 H11 0.9300 . ?
C12 H12 0.9300 . ?
C13 C18 1.382(9) . ?
C13 C14 1.414(9) . ?
C14 C15 1.365(11) . ?
C14 H14 0.9300 . ?
C15 C16 1.359(11) . ?
C15 H15 0.9300 . ?
C16 C17 1.358(12) . ?
C16 H16 0.9300 . ?
C17 C18 1.387(10) . ?
C17 H17 0.9300 . ?
C18 H18 0.9300 . ?
C19 C20 1.505(8) . ?
C19 H19A 0.9700 . ?
C19 H19B 0.9700 . ?
C20 C21 1.286(8) . ?
C20 H20 0.9300 . ?
C21 C22 1.479(8) . ?
C21 H21 0.9300 . ?
C22 C27 1.404(9) . ?
C22 C23 1.415(8) . ?
C23 C24 1.395(9) . ?
C24 C25 1.374(10) . ?
C24 H24 0.9300 . ?
C25 C26 1.381(10) . ?
C25 C28 1.519(10) . ?
C26 C27 1.364(10) . ?
C26 H26 0.9300 . ?
C27 H27 0.9300 . ?
C28 H28A 0.9600 . ?
C28 H28B 0.9600 . ?
C28 H28C 0.9600 . ?

loop_
_geom_torsion_atom_site_label_1
_geom_torsion_atom_site_label_2
_geom_torsion_atom_site_label_3
_geom_torsion_atom_site_label_4
_geom_torsion
_geom_torsion_site_symmetry_1
_geom_torsion_site_symmetry_2
_geom_torsion_site_symmetry_3
_geom_torsion_site_symmetry_4
_geom_torsion_publ_flag
C4 O1 C1 C2 1.5(7) . . . . ?
C4 O1 C1 C13 -179.8(5) . . . . ?
O1 C1 C2 C3 -1.1(7) . . . . ?
C13 C1 C2 C3 -179.2(7) . . . . ?
O1 C1 C2 C19 179.1(5) . . . . ?
C13 C1 C2 C19 0.9(12) . . . . ?
C1 C2 C3 C4 0.2(7) . . . . ?
C19 C2 C3 C4 -179.9(6) . . . . ?
C1 C2 C3 C8 -178.8(6) . . . . ?
C19 C2 C3 C8 1.0(11) . . . . ?
C1 O1 C4 C3 -1.4(7) . . . . ?
C1 O1 C4 C5 178.0(6) . . . . ?
C8 C3 C4 O1 -179.9(5) . . . . ?
C2 C3 C4 O1 0.8(7) . . . . ?
C8 C3 C4 C5 0.6(10) . . . . ?
C2 C3 C4 C5 -178.7(6) . . . . ?
O1 C4 C5 C6 179.8(7) . . . . ?
C3 C4 C5 C6 -0.9(11) . . . . ?
C4 C5 C6 C7 0.9(13) . . . . ?
C5 C6 C7 C8 -0.7(13) . . . . ?
C5 C6 C7 C12 178.6(8) . . . . ?
C6 C7 C8 C9 -179.3(7) . . . . ?
C12 C7 C8 C9 1.4(9) . . . . ?
C6 C7 C8 C3 0.4(10) . . . . ?
C12 C7 C8 C3 -178.8(6) . . . . ?
C4 C3 C8 C7 -0.4(9) . . . . ?
C2 C3 C8 C7 178.6(6) . . . . ?
C4 C3 C8 C9 179.3(6) . . . . ?
C2 C3 C8 C9 -1.7(11) . . . . ?
C7 C8 C9 C10 -1.7(10) . . . . ?
C3 C8 C9 C10 178.6(6) . . . . ?
C8 C9 C10 C11 2.3(11) . . . . ?
C9 C10 C11 C12 -2.7(12) . . . . ?
C10 C11 C12 C7 2.5(13) . . . . ?
C6 C7 C12 C11 178.8(8) . . . . ?
C8 C7 C12 C11 -1.9(12) . . . . ?
C2 C1 C13 C18 -18.1(12) . . . . ?
O1 C1 C13 C18 163.8(6) . . . . ?
C2 C1 C13 C14 165.1(8) . . . . ?
O1 C1 C13 C14 -12.9(9) . . . . ?
C18 C13 C14 C15 3.5(11) . . . . ?
C1 C13 C14 C15 -179.7(7) . . . . ?
C13 C14 C15 C16 -0.4(13) . . . . ?
C14 C15 C16 C17 -1.3(14) . . . . ?
C15 C16 C17 C18 0.0(14) . . . . ?
C14 C13 C18 C17 -4.7(11) . . . . ?
C1 C13 C18 C17 178.5(7) . . . . ?
C16 C17 C18 C13 3.1(13) . . . . ?
C1 C2 C19 C20 97.5(7) . . . . ?
C3 C2 C19 C20 -82.3(8) . . . . ?
C2 C19 C20 C21 125.7(7) . . . . ?
C19 C20 C21 C22 179.2(6) . . . . ?
C20 C21 C22 C27 -32.1(10) . . . . ?
C20 C21 C22 C23 149.9(7) . . . . ?
C27 C22 C23 C24 -3.0(9) . . . . ?
C21 C22 C23 C24 175.1(5) . . . . ?
C27 C22 C23 N1 177.4(6) . . . . ?
C21 C22 C23 N1 -4.4(8) . . . . ?
C22 C23 C24 C25 2.0(9) . . . . ?
N1 C23 C24 C25 -178.5(6) . . . . ?
C23 C24 C25 C26 0.1(11) . . . . ?
C23 C24 C25 C28 -178.3(6) . . . . ?
C24 C25 C26 C27 -1.0(12) . . . . ?
C28 C25 C26 C27 177.3(7) . . . . ?
C25 C26 C27 C22 -0.2(12) . . . . ?
C23 C22 C27 C26 2.2(10) . . . . ?
C21 C22 C27 C26 -175.9(6) . . . . ?
